data_7248060
loop_
_publ_author_name
'Lutz, Nicholas'
'Bicknell, Josephine'
'Loya, Jesus Daniel'
'Reinheimer, Eric W.'
'Campillo-Alvarado, Gonzalo'

_publ_section_title
;
 Channel confinement and separation properties in an adaptive
 supramolecular framework using an adamantane tecton
;
_journal_issue 8
_journal_name_full CrystEngComm
_journal_page_first 1067
_journal_page_last 1070
_journal_paper_doi 10.1039/D4CE00037D
_journal_volume 26
_journal_year 2024
_chemical_absolute_configuration ad
_chemical_formula_moiety '2(C34 H28 Br4), 8(C6 H6)'
_chemical_formula_sum 'C116 H104 Br8'
_chemical_formula_weight 2137.27
_space_group_crystal_system tetragonal
_space_group_IT_number 114
_space_group_name_Hall 'P -4 2n'
_space_group_name_H-M_alt 'P -4 21 c'
_atom_sites_solution_hydrogens geom
_atom_sites_solution_primary dual
_audit_creation_date 2023-09-11
_audit_creation_method
;
Olex2 1.5-ac5-024
(compiled 2022.04.12 svn.rca3783a0 for Rigaku Oxford Diffraction, GUI svn.r6498)
;
_audit_update_record
;
2024-01-15 deposited with the CCDC.	2024-01-30 downloaded from the CCDC.
;
_cell_angle_alpha 90
_cell_angle_beta 90
_cell_angle_gamma 90
_cell_formula_units_Z 1
_cell_length_a 18.4930(7)
_cell_length_b 18.4930(7)
_cell_length_c 7.1799(5)
_cell_measurement_reflns_used 3670
_cell_measurement_temperature 100.00(10)
_cell_measurement_theta_max 26.3210
_cell_measurement_theta_min 2.1840
_cell_volume 2455.5(2)
_computing_cell_refinement 'CrysAlisPro 1.171.43.81a (Rigaku OD, 2023)'
_computing_data_collection 'CrysAlisPro system (CCD 42.84a 64-bit (release 16-02-2023))'
_computing_data_reduction 'CrysAlisPro 1.171.43.81a (Rigaku OD, 2023)'
_computing_molecular_graphics 'Olex2 1.5-ac5-024 (Dolomanov et al., 2009)'
_computing_publication_material 'Olex2 1.5-ac5-024 (Dolomanov et al., 2009)'
_computing_structure_refinement 'SHELXL 2014/7 (Sheldrick, 2015)'
_computing_structure_solution 'SHELXT  (Sheldrick, 2015)'
_diffrn_ambient_environment N~2~
_diffrn_ambient_temperature 100.00(10)
_diffrn_detector 'Hybrid Pixel Array Detector'
_diffrn_detector_area_resol_mean 10.0000
_diffrn_measured_fraction_theta_full 0.998
_diffrn_measured_fraction_theta_max 0.995
_diffrn_measurement_details
;
List of Runs (angles in degrees, time in seconds):

  # Type    Start    End  Width  t~exp~   \w     \q     \k     \f   Frames
#--------------------------------------------------------------------------
  1  \w     84.00 109.00   0.50   30.00    --   20.00  54.00 -60.00   50
  2  \w    -74.00 -34.00   0.50   30.00    --   20.00  54.00 150.00   80
  3  \w      3.00  29.00   0.50   30.00    --   20.00  54.00 150.00   52
  4  \w     73.00 109.00   0.50   30.00    --   20.00  54.00 150.00   72
  5  \w    -58.00 -32.00   0.50   30.00    --   20.00  54.00 -30.00   52
  6  \w    -14.00  94.00   0.50   30.00    --   20.00  54.00 -30.00  216
  7  \w    -55.00  23.00   0.50   30.00    --   20.00  54.00 -60.00  156
;
_diffrn_measurement_device 'two-circle diffractometer'
_diffrn_measurement_device_type 'XtaLAB Mini II'
_diffrn_measurement_method '\w scans'
_diffrn_orient_matrix_type 'CrysAlisPro convention (1999,Acta A55,543-557)'
_diffrn_orient_matrix_UB_11 -0.0373978000
_diffrn_orient_matrix_UB_12 0.0002058000
_diffrn_orient_matrix_UB_13 -0.0223893000
_diffrn_orient_matrix_UB_21 0.0015105000
_diffrn_orient_matrix_UB_22 0.0378623000
_diffrn_orient_matrix_UB_23 -0.0156070000
_diffrn_orient_matrix_UB_31 0.0086333000
_diffrn_orient_matrix_UB_32 -0.0061895000
_diffrn_orient_matrix_UB_33 -0.0947694000
_diffrn_radiation_monochromator graphite
_diffrn_radiation_probe x-ray
_diffrn_radiation_type 'Mo K\a'
_diffrn_radiation_wavelength 0.71073
_diffrn_reflns_av_R_equivalents 0.0616
_diffrn_reflns_av_unetI/netI 0.0824
_diffrn_reflns_Laue_measured_fraction_full 0.998
_diffrn_reflns_Laue_measured_fraction_max 0.995
_diffrn_reflns_limit_h_max 24
_diffrn_reflns_limit_h_min -23
_diffrn_reflns_limit_k_max 24
_diffrn_reflns_limit_k_min -19
_diffrn_reflns_limit_l_max 9
_diffrn_reflns_limit_l_min -9
_diffrn_reflns_number 12261
_diffrn_reflns_point_group_measured_fraction_full 0.999
_diffrn_reflns_point_group_measured_fraction_max 0.996
_diffrn_reflns_theta_full 25.242
_diffrn_reflns_theta_max 28.363
_diffrn_reflns_theta_min 2.203
_diffrn_source 'fine-focus sealed X-ray tube'
_diffrn_source_type 'Rigaku (Mo) X-ray Source'
_exptl_absorpt_coefficient_mu 3.315
_exptl_absorpt_correction_T_max 0.760
_exptl_absorpt_correction_T_min 0.618
_exptl_absorpt_correction_type analytical
_exptl_absorpt_process_details
;
CrysAlisPro 1.171.43.81a (Rigaku Oxford Diffraction, 2023)
Analytical numeric absorption correction using a multifaceted crystal
model based on expressions derived by R.C. Clark & J.S. Reid.
(Clark, R. C. & Reid, J. S. (1995). Acta Cryst. A51, 887-897)
Empirical absorption correction using spherical harmonics,
implemented in SCALE3 ABSPACK scaling algorithm.
;
_exptl_crystal_colour colourless
_exptl_crystal_colour_primary colourless
_exptl_crystal_density_diffrn 1.445
_exptl_crystal_description block
_exptl_crystal_F_000 1080
_exptl_crystal_size_max 0.181
_exptl_crystal_size_mid 0.120
_exptl_crystal_size_min 0.094
_refine_diff_density_max 0.534
_refine_diff_density_min -0.522
_refine_diff_density_rms 0.097
_refine_ls_abs_structure_details
;
 Refined as an inversion twin.
;
_refine_ls_abs_structure_Flack 0.482(17)
_refine_ls_extinction_method none
_refine_ls_goodness_of_fit_ref 1.000
_refine_ls_hydrogen_treatment constr
_refine_ls_matrix_type full
_refine_ls_number_parameters 142
_refine_ls_number_reflns 2967
_refine_ls_number_restraints 0
_refine_ls_restrained_S_all 1.000
_refine_ls_R_factor_all 0.0684
_refine_ls_R_factor_gt 0.0394
_refine_ls_shift/su_max 0.001
_refine_ls_shift/su_mean 0.000
_refine_ls_structure_factor_coef Fsqd
_refine_ls_weighting_details 'w=1/[\s^2^(Fo^2^)+(0.0331P)^2^] where P=(Fo^2^+2Fc^2^)/3'
_refine_ls_weighting_scheme calc
_refine_ls_wR_factor_gt 0.0728
_refine_ls_wR_factor_ref 0.0820
_reflns_Friedel_coverage 0.760
_reflns_Friedel_fraction_full 0.999
_reflns_Friedel_fraction_max 0.996
_reflns_number_gt 2156
_reflns_number_total 2967
_reflns_threshold_expression 'I > 2\s(I)'
_cod_data_source_file d4ce00037d2.cif
_cod_data_source_block nl-17cryo-2
_cod_depositor_comments 'Adding full bibliography for 7248060--7248064.cif.'
_cod_original_cell_volume 2455.5(3)
_cod_database_code 7248060
_shelx_shelxl_version_number 2014/7
_chemical_oxdiff_formula 'C116 H104 Br8'
_shelx_space_group_comment
;
The symmetry employed for this shelxl refinement is uniquely defined
by the following loop, which should always be used as a source of
symmetry information in preference to the above space-group names.
They are only intended as comments.
;
_olex2_refinement_description
;
1. Twinned data refinement
 Scales: 0.51835
 0.48165
2. Others
 Fixed Sof: H00A(0.5) H00B(0.5)
3.a Secondary CH2 refined with riding coordinates:
 C002(H00A,H00B), C005(H00C,H00D)
3.b Aromatic/amide H refined with riding coordinates:
 C006(H006), C007(H007), C009(H009), C00A(H00E), C00B(H00F), C00C(H00G),
 C00D(H00H), C00E(H00I), C00F(H00J), C00G(H00K)
;
_olex2_submission_special_instructions 'No special instructions were received'
_oxdiff_exptl_absorpt_empirical_details
;
Empirical correction (ABSPACK) includes:
- Absorption correction using spherical harmonics
- Frame scaling
;
_oxdiff_exptl_absorpt_empirical_full_max 12.228
_oxdiff_exptl_absorpt_empirical_full_min 0.564

loop_
_space_group_symop_operation_xyz
'x, y, z'
'-x, -y, z'
'y, -x, -z'
'-y, x, -z'
'-x+1/2, y+1/2, -z+1/2'
'x+1/2, -y+1/2, -z+1/2'
'-y+1/2, -x+1/2, z+1/2'
'y+1/2, x+1/2, z+1/2'

loop_
_atom_site_label
_atom_site_type_symbol
_atom_site_fract_x
_atom_site_fract_y
_atom_site_fract_z
_atom_site_U_iso_or_equiv
_atom_site_adp_type
_atom_site_occupancy
_atom_site_site_symmetry_order
_atom_site_calc_flag
_atom_site_refinement_flags_posn
_atom_site_refinement_flags_adp
_atom_site_refinement_flags_occupancy
_atom_site_disorder_assembly
_atom_site_disorder_group
Br01 Br 0.75370(3) 0.69798(3) 0.69975(8) 0.03257(16) Uani 1 1 d . . . . .
C002 C 0.5000 0.5000 0.2431(8) 0.0171(16) Uani 1 2 d S T P . .
H00A H 0.4744 0.5348 0.3245 0.021 Uiso 0.5 1 calc R U P . .
H00B H 0.5256 0.4652 0.3245 0.021 Uiso 0.5 1 calc R U P . .
C003 C 0.6060(2) 0.5814(2) 0.2574(6) 0.0169(11) Uani 1 1 d . . . . .
C004 C 0.5554(2) 0.5408(2) 0.1274(7) 0.0146(10) Uani 1 1 d . . . . .
C005 C 0.5948(2) 0.4863(2) 0.0016(6) 0.0147(10) Uani 1 1 d . . . . .
H00C H 0.6214 0.4512 0.0800 0.018 Uiso 1 1 calc R U . . .
H00D H 0.6305 0.5123 -0.0763 0.018 Uiso 1 1 calc R U . . .
C006 C 0.5787(2) 0.6332(2) 0.3806(6) 0.0191(11) Uani 1 1 d . . . . .
H006 H 0.5288 0.6451 0.3739 0.023 Uiso 1 1 calc R U . . .
C007 C 0.7240(2) 0.6001(2) 0.4035(6) 0.0200(11) Uani 1 1 d . . . . .
H007 H 0.7739 0.5884 0.4126 0.024 Uiso 1 1 calc R U . . .
C008 C 0.6937(3) 0.6507(2) 0.5211(7) 0.0214(11) Uani 1 1 d . . . . .
C009 C 0.6212(2) 0.6680(2) 0.5121(7) 0.0209(11) Uani 1 1 d . . . . .
H009 H 0.6010 0.7029 0.5940 0.025 Uiso 1 1 calc R U . . .
C00A C 0.6800(2) 0.5659(2) 0.2699(6) 0.0178(11) Uani 1 1 d . . . . .
H00E H 0.7008 0.5318 0.1869 0.021 Uiso 1 1 calc R U . . .
C00B C 0.8471(3) 0.5375(3) -0.0403(9) 0.0393(15) Uani 1 1 d . . . . .
H00F H 0.8529 0.5842 -0.0933 0.047 Uiso 1 1 calc R U . . .
C00C C 0.7879(3) 0.4227(3) -0.0368(8) 0.0348(14) Uani 1 1 d . . . . .
H00G H 0.7536 0.3900 -0.0878 0.042 Uiso 1 1 calc R U . . .
C00D C 0.7966(3) 0.4898(3) -0.1141(8) 0.0409(15) Uani 1 1 d . . . . .
H00H H 0.7680 0.5038 -0.2180 0.049 Uiso 1 1 calc R U . . .
C00E C 0.8794(3) 0.4496(3) 0.1867(9) 0.0430(15) Uani 1 1 d . . . . .
H00I H 0.9079 0.4352 0.2904 0.052 Uiso 1 1 calc R U . . .
C00F C 0.8285(3) 0.4026(3) 0.1140(9) 0.0390(16) Uani 1 1 d . . . . .
H00J H 0.8218 0.3563 0.1688 0.047 Uiso 1 1 calc R U . . .
C00G C 0.8889(3) 0.5170(3) 0.1099(10) 0.0436(16) Uani 1 1 d . . . . .
H00K H 0.9240 0.5492 0.1598 0.052 Uiso 1 1 calc R U . . .

loop_
_atom_site_aniso_label
_atom_site_aniso_U_11
_atom_site_aniso_U_22
_atom_site_aniso_U_33
_atom_site_aniso_U_23
_atom_site_aniso_U_13
_atom_site_aniso_U_12
Br01 0.0320(3) 0.0344(3) 0.0313(3) -0.0104(3) -0.0143(3) -0.0027(2)
C002 0.017(3) 0.011(3) 0.023(4) 0.000 0.000 0.002(3)
C003 0.019(2) 0.017(2) 0.015(3) 0.0026(19) 0.0006(19) -0.0019(18)
C004 0.013(2) 0.014(2) 0.017(2) 0.001(2) -0.003(2) -0.0003(19)
C005 0.017(2) 0.021(2) 0.006(2) 0.002(2) 0.0014(19) 0.002(2)
C006 0.019(2) 0.022(2) 0.017(3) 0.000(2) 0.000(2) 0.000(2)
C007 0.016(2) 0.026(3) 0.018(3) 0.004(2) -0.003(2) -0.001(2)
C008 0.027(3) 0.018(2) 0.019(3) -0.002(2) -0.007(2) -0.006(2)
C009 0.022(3) 0.021(2) 0.021(3) -0.005(2) 0.003(2) -0.001(2)
C00A 0.019(2) 0.019(2) 0.016(3) 0.001(2) 0.000(2) 0.0004(18)
C00B 0.036(3) 0.029(3) 0.053(4) 0.010(3) 0.012(3) 0.008(3)
C00C 0.022(3) 0.038(3) 0.045(4) -0.008(3) 0.005(3) 0.003(2)
C00D 0.024(3) 0.061(4) 0.038(3) 0.006(3) 0.004(3) 0.015(3)
C00E 0.046(3) 0.056(4) 0.027(3) 0.004(3) -0.007(3) 0.010(3)
C00F 0.039(3) 0.030(3) 0.048(4) 0.010(3) 0.014(3) 0.004(3)
C00G 0.040(4) 0.038(3) 0.053(4) -0.009(3) -0.001(3) -0.003(3)

loop_
_atom_type_symbol
_atom_type_description
_atom_type_scat_dispersion_real
_atom_type_scat_dispersion_imag
_atom_type_scat_source
C C 0.0033 0.0016 'International Tables Vol C Tables 4.2.6.8 and 6.1.1.4'
H H 0.0000 0.0000 'International Tables Vol C Tables 4.2.6.8 and 6.1.1.4'
Br Br -0.2901 2.4595 'International Tables Vol C Tables 4.2.6.8 and 6.1.1.4'

loop_
_exptl_crystal_face_index_h
_exptl_crystal_face_index_k
_exptl_crystal_face_index_l
_exptl_crystal_face_perp_dist
0 0 1 0.0888
0 0 -1 0.0888
-1 1 2 0.0977
1 1 2 0.0907
-1 -1 -2 0.0907
-1 0 0 0.0598
1 0 0 0.0598
3 -1 -10 0.0897
19 -18 0 0.0456
-19 18 0 0.0652
3 -26 -1 0.0471
-6 1 10 0.0921
-3 26 0 0.0708
4 -7 -10 0.0888
-13 -22 0 0.0403
-7 2 10 0.0933
13 22 0 0.0527

loop_
_geom_angle_atom_site_label_1
_geom_angle_atom_site_label_2
_geom_angle_atom_site_label_3
_geom_angle
_geom_angle_site_symmetry_1
_geom_angle_site_symmetry_3
_geom_angle_publ_flag
H00A C002 H00B 107.7 . . ?
C004 C002 H00A 108.8 . . ?
C004 C002 H00A 108.8 2_665 . ?
C004 C002 H00B 108.8 2_665 . ?
C004 C002 H00B 108.8 . . ?
C004 C002 C004 113.7(6) . 2_665 ?
C006 C003 C004 120.2(4) . . ?
C006 C003 C00A 116.9(4) . . ?
C00A C003 C004 122.7(4) . . ?
C002 C004 C003 109.0(4) . . ?
C002 C004 C005 108.4(3) . . ?
C002 C004 C005 108.0(3) . 4_655 ?
C003 C004 C005 113.1(4) . . ?
C003 C004 C005 110.6(4) . 4_655 ?
C005 C004 C005 107.7(3) . 4_655 ?
C004 C005 C004 111.6(4) . 3_565 ?
C004 C005 H00C 109.3 . . ?
C004 C005 H00C 109.3 3_565 . ?
C004 C005 H00D 109.3 3_565 . ?
C004 C005 H00D 109.3 . . ?
H00C C005 H00D 108.0 . . ?
C003 C006 H006 118.6 . . ?
C009 C006 C003 122.8(4) . . ?
C009 C006 H006 118.6 . . ?
C008 C007 H007 120.4 . . ?
C008 C007 C00A 119.1(4) . . ?
C00A C007 H007 120.4 . . ?
C007 C008 Br01 119.1(4) . . ?
C007 C008 C009 121.5(4) . . ?
C009 C008 Br01 119.4(4) . . ?
C006 C009 H009 120.8 . . ?
C008 C009 C006 118.4(4) . . ?
C008 C009 H009 120.8 . . ?
C003 C00A C007 121.1(4) . . ?
C003 C00A H00E 119.4 . . ?
C007 C00A H00E 119.4 . . ?
C00D C00B H00F 120.0 . . ?
C00G C00B H00F 120.0 . . ?
C00G C00B C00D 120.0(6) . . ?
C00D C00C H00G 120.0 . . ?
C00F C00C H00G 120.0 . . ?
C00F C00C C00D 120.1(6) . . ?
C00B C00D H00H 120.0 . . ?
C00C C00D C00B 120.0(6) . . ?
C00C C00D H00H 120.0 . . ?
C00F C00E H00I 119.8 . . ?
C00G C00E H00I 119.8 . . ?
C00G C00E C00F 120.4(6) . . ?
C00C C00F C00E 120.1(5) . . ?
C00C C00F H00J 119.9 . . ?
C00E C00F H00J 119.9 . . ?
C00B C00G H00K 120.3 . . ?
C00E C00G C00B 119.4(6) . . ?
C00E C00G H00K 120.3 . . ?

loop_
_geom_bond_atom_site_label_1
_geom_bond_atom_site_label_2
_geom_bond_distance
_geom_bond_site_symmetry_2
_geom_bond_publ_flag
Br01 C008 1.908(5) . ?
C002 H00A 0.9900 . ?
C002 H00B 0.9900 . ?
C002 C004 1.519(6) 2_665 ?
C002 C004 1.519(6) . ?
C003 C004 1.520(6) . ?
C003 C006 1.399(6) . ?
C003 C00A 1.400(6) . ?
C004 C005 1.565(6) 4_655 ?
C004 C005 1.537(6) . ?
C005 C004 1.565(6) 3_565 ?
C005 H00C 0.9900 . ?
C005 H00D 0.9900 . ?
C006 H006 0.9500 . ?
C006 C009 1.387(6) . ?
C007 H007 0.9500 . ?
C007 C008 1.379(6) . ?
C007 C00A 1.408(6) . ?
C008 C009 1.380(6) . ?
C009 H009 0.9500 . ?
C00A H00E 0.9500 . ?
C00B H00F 0.9500 . ?
C00B C00D 1.390(8) . ?
C00B C00G 1.380(8) . ?
C00C H00G 0.9500 . ?
C00C C00D 1.370(8) . ?
C00C C00F 1.369(7) . ?
C00D H00H 0.9500 . ?
C00E H00I 0.9500 . ?
C00E C00F 1.383(8) . ?
C00E C00G 1.374(8) . ?
C00F H00J 0.9500 . ?
C00G H00K 0.9500 . ?

loop_
_geom_torsion_atom_site_label_1
_geom_torsion_atom_site_label_2
_geom_torsion_atom_site_label_3
_geom_torsion_atom_site_label_4
_geom_torsion
_geom_torsion_site_symmetry_1
_geom_torsion_site_symmetry_2
_geom_torsion_site_symmetry_3
_geom_torsion_site_symmetry_4
_geom_torsion_publ_flag
Br01 C008 C009 C006 179.7(3) . . . . ?
C002 C004 C005 C004 58.0(5) . . . 3_565 ?
C003 C004 C005 C004 178.9(4) . . . 3_565 ?
C003 C006 C009 C008 0.2(7) . . . . ?
C004 C002 C004 C003 178.1(4) 2_665 . . . ?
C004 C002 C004 C005 57.9(3) 2_665 . . 4_655 ?
C004 C002 C004 C005 -58.5(3) 2_665 . . . ?
C004 C003 C006 C009 174.9(4) . . . . ?
C004 C003 C00A C007 -174.3(4) . . . . ?
C005 C004 C005 C004 -58.6(3) 4_655 . . 3_565 ?
C006 C003 C004 C002 -59.7(5) . . . . ?
C006 C003 C004 C005 58.8(5) . . . 4_655 ?
C006 C003 C004 C005 179.7(4) . . . . ?
C006 C003 C00A C007 1.3(7) . . . . ?
C007 C008 C009 C006 -0.1(7) . . . . ?
C008 C007 C00A C003 -1.3(7) . . . . ?
C00A C003 C004 C002 115.8(4) . . . . ?
C00A C003 C004 C005 -4.8(6) . . . . ?
C00A C003 C004 C005 -125.7(5) . . . 4_655 ?
C00A C003 C006 C009 -0.8(7) . . . . ?
C00A C007 C008 Br01 -179.1(3) . . . . ?
C00A C007 C008 C009 0.7(7) . . . . ?
C00D C00B C00G C00E -0.8(9) . . . . ?
C00D C00C C00F C00E -1.1(8) . . . . ?
C00F C00C C00D C00B 0.5(8) . . . . ?
C00F C00E C00G C00B 0.2(9) . . . . ?
C00G C00B C00D C00C 0.5(8) . . . . ?
C00G C00E C00F C00C 0.8(9) . . . . ?

loop_
_twin_individual_id
_twin_individual_mass_fraction_refined
1 0.51835
2 0.48165

loop_
_exptl_oxdiff_crystal_face_indexfrac_h
_exptl_oxdiff_crystal_face_indexfrac_k
_exptl_oxdiff_crystal_face_indexfrac_l
_exptl_oxdiff_crystal_face_x
_exptl_oxdiff_crystal_face_y
_exptl_oxdiff_crystal_face_z
-0.0133 -0.0109 0.9960 -0.0218 -0.0160 -0.0944
0.0133 0.0109 -0.9960 0.0218 0.0160 0.0944
-1.0219 0.9685 1.9922 -0.0062 0.0040 -0.2036
0.9615 0.9734 1.9939 -0.0804 0.0072 -0.1867
-0.9615 -0.9734 -1.9939 0.0804 -0.0072 0.1867
-0.9917 -0.0024 -0.0009 0.0371 -0.0016 -0.0085
0.9917 0.0024 0.0009 -0.0371 0.0016 0.0085
2.5933 -1.2039 -10.0783 0.1284 0.1156 0.9850
19.0232 -17.7234 -0.3385 -0.7075 -0.6370 0.3060
-19.0231 17.7193 0.3712 0.7068 0.6364 -0.3091
3.2203 -25.6916 -1.1563 -0.0998 -0.9498 0.2964
-5.5855 1.2052 9.8909 -0.0123 -0.1172 -0.9930
-2.5613 25.9305 -0.0799 0.1029 0.9792 -0.1750
4.3532 -6.5539 -9.6693 0.0523 -0.0907 0.9945
-13.3857 -22.3892 -0.1627 0.4996 -0.8654 0.0384
-6.9217 2.3870 9.7290 0.0415 -0.0719 -0.9965
13.4424 22.3576 0.0746 -0.4998 0.8657 -0.0294
